data_7108472
loop_
_publ_author_name
'Luke Tuxworth'
'Lise Baiget'
'Andreas Phanopoulos'
'Owen J. Metters'
'Andrei S. Batsanov'
'Mark A. Fox'
'Judith A. K. Howard'
'Philip W. Dyer'

_publ_section_title
;
 Phosphine-alkene ligand-mediated alkyl-alkyl and alkyl-halide elimination
 processes from palladium(II)
;
_journal_name_full Chem.Commun.
_journal_page_first 10413
_journal_paper_doi 10.1039/c2cc35623f
_journal_volume 48
_journal_year 2012
_chemical_formula_moiety 'C44 H36 N2 P2 Pd'
_chemical_formula_sum 'C44 H36 N2 P2 Pd'
_chemical_formula_weight 761.09
_chemical_name_systematic
;
?
;
_space_group_crystal_system triclinic
_space_group_IT_number 2
_space_group_name_Hall '-P 1'
_space_group_name_H-M_alt 'P -1'
_symmetry_space_group_name_Hall '-P 1'
_symmetry_space_group_name_H-M 'P -1'
_atom_sites_solution_hydrogens geom
_atom_sites_solution_primary direct
_atom_sites_solution_secondary difmap
_audit_creation_date 2012-06-28
_audit_creation_method
;
Olex2 1.1-beta (compiled 2011.11.01 svn.r2039, GUI svn.r3906)
;
_cell_angle_alpha 70.057(7)
_cell_angle_beta 74.120(7)
_cell_angle_gamma 81.517(7)
_cell_formula_units_Z 2
_cell_length_a 11.9327(6)
_cell_length_b 12.2787(6)
_cell_length_c 13.2937(6)
_cell_measurement_reflns_used 9867
_cell_measurement_temperature 120
_cell_measurement_theta_max 34.325
_cell_measurement_theta_min 2.328
_cell_volume 1757.92(17)
_computing_cell_refinement 'SAINT v7.46A (Bruker, 2008)'
_computing_data_collection 'SMART v5.625 (Bruker, 2001)'
_computing_data_reduction 'SAINT v7.46A (Bruker, 2008)'
_computing_molecular_graphics
;
O. V. Dolomanov, L. J. Bourhis, R. J. Gildea, J. A. K. Howard and H.
Puschmann,
OLEX2: a complete structure solution, refinement and analysis program.
J. Appl. Cryst. (2009). 42, 339-341.
;
_computing_publication_material
;
O. V. Dolomanov, L. J. Bourhis, R. J. Gildea, J. A. K. Howard and H.
Puschmann,
OLEX2: a complete structure solution, refinement and analysis program.
J. Appl. Cryst. (2009). 42, 339-341.
;
_computing_structure_refinement
;
XL, G.M. Sheldrick, Acta Cryst. (2008). A64, 112-122
;
_computing_structure_solution
;
XS, G.M. Sheldrick, Acta Cryst. (2008). A64, 112-122
;
_diffrn_ambient_temperature 120
_diffrn_detector 'CCD area detector'
_diffrn_detector_area_resol_mean 5.6
_diffrn_detector_type 'Bruker SMART CCD 6000 area detector'
_diffrn_measured_fraction_theta_full 0.997
_diffrn_measured_fraction_theta_max 0.945
_diffrn_measurement_device 'three-circle diffractometer'
_diffrn_measurement_device_type 'Bruker SMART CCD 6000 area detector'
_diffrn_measurement_method '\w scans'
_diffrn_radiation_monochromator graphite
_diffrn_radiation_probe x-ray
_diffrn_radiation_type MoK\a
_diffrn_radiation_wavelength 0.71073
_diffrn_radiation_xray_symbol K-L~3~
_diffrn_reflns_av_R_equivalents 0.0376
_diffrn_reflns_av_unetI/netI 0.0477
_diffrn_reflns_limit_h_max 18
_diffrn_reflns_limit_h_min -19
_diffrn_reflns_limit_k_max 19
_diffrn_reflns_limit_k_min -19
_diffrn_reflns_limit_l_max 20
_diffrn_reflns_limit_l_min -21
_diffrn_reflns_number 40908
_diffrn_reflns_theta_full 32.50
_diffrn_reflns_theta_max 34.99
_diffrn_reflns_theta_min 1.68
_diffrn_source 'sealed X-ray tube'
_diffrn_source_current 35.0
_diffrn_source_power 1.75
_diffrn_source_target Mo
_diffrn_source_voltage 50.0
_diffrn_standards_number 0
_exptl_absorpt_coefficient_mu 0.654
_exptl_absorpt_correction_T_max 0.9516
_exptl_absorpt_correction_T_min 0.8887
_exptl_absorpt_correction_type integration
_exptl_absorpt_process_details 'XPREP 2012/1, R(int)=0.044 before correction'
_exptl_crystal_colour off-white
_exptl_crystal_density_diffrn 1.438
_exptl_crystal_density_method 'not measured'
_exptl_crystal_description irregular
_exptl_crystal_F_000 780
_exptl_crystal_size_max 0.2
_exptl_crystal_size_mid 0.15
_exptl_crystal_size_min 0.08
_refine_diff_density_max 1.782
_refine_diff_density_min -0.535
_refine_diff_density_rms 0.096
_refine_ls_extinction_method none
_refine_ls_goodness_of_fit_ref 1.003
_refine_ls_hydrogen_treatment mixed
_refine_ls_matrix_type full
_refine_ls_number_parameters 466
_refine_ls_number_reflns 14631
_refine_ls_number_restraints 0
_refine_ls_restrained_S_all 1.003
_refine_ls_R_factor_all 0.0480
_refine_ls_R_factor_gt 0.0355
_refine_ls_shift/su_max 0.002
_refine_ls_shift/su_mean 0.000
_refine_ls_structure_factor_coef Fsqd
_refine_ls_weighting_details 'calc w=1/[\s^2^(Fo^2^)+(0.0466P)^2^] where P=(Fo^2^+2Fc^2^)/3'
_refine_ls_weighting_scheme calc
_refine_ls_wR_factor_gt 0.0839
_refine_ls_wR_factor_ref 0.0884
_reflns_number_gt 11656
_reflns_number_total 14631
_reflns_threshold_expression I>2\s(I)
_cod_data_source_file c2cc35623f.txt
_cod_data_source_block 4
_cod_database_code 7108472

loop_
_space_group_symop_id
_space_group_symop_operation_xyz
1 'x, y, z'
2 '-x, -y, -z'

loop_
_atom_site_label
_atom_site_type_symbol
_atom_site_fract_x
_atom_site_fract_y
_atom_site_fract_z
_atom_site_U_iso_or_equiv
_atom_site_adp_type
_atom_site_occupancy
_atom_site_symmetry_multiplicity
_atom_site_calc_flag
_atom_site_refinement_flags
Pd Pd 0.303403(9) 0.634383(9) 0.269917(9) 0.01493(3) Uani 1 1 d .
P1 P 0.15263(3) 0.67315(3) 0.17838(3) 0.01431(7) Uani 1 1 d .
P2 P 0.48949(3) 0.70554(3) 0.19857(3) 0.01441(7) Uani 1 1 d .
N1 N 0.04424(10) 0.71979(10) 0.27591(10) 0.0142(2) Uani 1 1 d .
N2 N 0.56963(10) 0.57329(10) 0.23530(10) 0.0149(2) Uani 1 1 d .
C1 C 0.03480(12) 0.63590(12) 0.39022(12) 0.0146(2) Uani 1 1 d .
H1 H 0.0114(16) 0.5672(17) 0.3982(15) 0.018 Uiso 1 1 d .
C2 C 0.15623(12) 0.63678(13) 0.41030(12) 0.0157(3) Uani 1 1 d .
H2 H 0.1766(16) 0.5846(16) 0.4755(16) 0.019 Uiso 1 1 d .
C3 C 0.19024(12) 0.75092(13) 0.35357(12) 0.0159(3) Uani 1 1 d .
H3 H 0.2358(17) 0.7934(16) 0.3766(16) 0.019 Uiso 1 1 d .
C4 C 0.08803(12) 0.81464(12) 0.30041(12) 0.0155(3) Uani 1 1 d .
H4 H 0.1043(16) 0.8824(17) 0.2386(16) 0.019 Uiso 1 1 d .
C5 C -0.01177(12) 0.82433(12) 0.39730(12) 0.0158(3) Uani 1 1 d .
C6 C -0.06340(14) 0.91513(13) 0.43533(13) 0.0199(3) Uani 1 1 d .
H6 H -0.0413 0.9923 0.3959 0.024 Uiso 1 1 calc R
C7 C -0.15012(15) 0.88975(15) 0.53461(14) 0.0254(3) Uani 1 1 d .
H7 H -0.1874 0.9508 0.5628 0.030 Uiso 1 1 calc R
C8 C -0.18198(15) 0.77698(15) 0.59195(14) 0.0249(3) Uani 1 1 d .
H8 H -0.2407 0.7621 0.6589 0.030 Uiso 1 1 calc R
C9 C -0.12928(13) 0.68421(13) 0.55316(13) 0.0191(3) Uani 1 1 d .
H9 H -0.1507 0.6068 0.5928 0.023 Uiso 1 1 calc R
C10 C -0.04508(12) 0.71015(12) 0.45503(12) 0.0158(3) Uani 1 1 d .
C11 C 0.53353(12) 0.48534(13) 0.19593(13) 0.0166(3) Uani 1 1 d .
H11 H 0.5486(16) 0.5075(16) 0.1164(16) 0.020 Uiso 1 1 d .
C12 C 0.40415(12) 0.47059(13) 0.26051(13) 0.0172(3) Uani 1 1 d .
H12 H 0.3563(17) 0.4200(17) 0.2542(16) 0.021 Uiso 1 1 d .
C13 C 0.39917(12) 0.48440(12) 0.36203(13) 0.0168(3) Uani 1 1 d .
H13 H 0.3486(17) 0.4460(17) 0.4330(16) 0.020 Uiso 1 1 d .
C14 C 0.52495(12) 0.50797(13) 0.35562(12) 0.0157(3) Uani 1 1 d .
H14 H 0.5355(16) 0.5492(17) 0.4012(16) 0.019 Uiso 1 1 d .
C15 C 0.59593(12) 0.39419(13) 0.35786(12) 0.0168(3) Uani 1 1 d .
C16 C 0.64812(14) 0.31390(13) 0.43498(13) 0.0203(3) Uani 1 1 d .
H16 H 0.6431 0.3237 0.5040 0.024 Uiso 1 1 calc R
C17 C 0.70930(15) 0.21662(14) 0.40795(15) 0.0256(3) Uani 1 1 d .
H17 H 0.7467 0.1600 0.4594 0.031 Uiso 1 1 calc R
C18 C 0.71592(15) 0.20199(14) 0.30801(15) 0.0254(3) Uani 1 1 d .
H18 H 0.7578 0.1355 0.2918 0.030 Uiso 1 1 calc R
C19 C 0.66166(14) 0.28401(14) 0.22983(14) 0.0210(3) Uani 1 1 d .
H19 H 0.6659 0.2738 0.1612 0.025 Uiso 1 1 calc R
C20 C 0.60198(13) 0.37990(13) 0.25593(13) 0.0176(3) Uani 1 1 d .
C21 C 0.08041(13) 0.55883(13) 0.16695(13) 0.0180(3) Uani 1 1 d .
C22 C -0.03932(15) 0.54623(16) 0.20414(15) 0.0255(3) Uani 1 1 d .
H22 H -0.0880 0.5991 0.2377 0.031 Uiso 1 1 calc R
C23 C -0.08799(18) 0.45654(18) 0.19238(17) 0.0341(4) Uani 1 1 d .
H23 H -0.1697 0.4478 0.2185 0.041 Uiso 1 1 calc R
C24 C -0.0182(2) 0.38033(18) 0.14296(19) 0.0396(5) Uani 1 1 d .
H24 H -0.0521 0.3195 0.1346 0.047 Uiso 1 1 calc R
C25 C 0.10074(19) 0.39149(17) 0.10534(18) 0.0352(4) Uani 1 1 d .
H25 H 0.1484 0.3389 0.0708 0.042 Uiso 1 1 calc R
C26 C 0.15078(16) 0.48007(15) 0.11812(15) 0.0263(3) Uani 1 1 d .
H26 H 0.2328 0.4869 0.0936 0.032 Uiso 1 1 calc R
C31 C 0.14030(13) 0.79377(13) 0.05415(12) 0.0162(3) Uani 1 1 d .
C32 C 0.23457(14) 0.86299(14) -0.00208(13) 0.0209(3) Uani 1 1 d .
H32 H 0.3027 0.8480 0.0255 0.025 Uiso 1 1 calc R
C33 C 0.22978(15) 0.95426(14) -0.09873(14) 0.0240(3) Uani 1 1 d .
H33 H 0.2952 1.0000 -0.1375 0.029 Uiso 1 1 calc R
C34 C 0.13051(16) 0.97807(15) -0.13793(14) 0.0266(3) Uani 1 1 d .
H34 H 0.1268 1.0410 -0.2030 0.032 Uiso 1 1 calc R
C35 C 0.03572(16) 0.90987(16) -0.08202(15) 0.0294(4) Uani 1 1 d .
H35 H -0.0328 0.9265 -0.1091 0.035 Uiso 1 1 calc R
C36 C 0.04024(14) 0.81754(15) 0.01316(14) 0.0236(3) Uani 1 1 d .
H36 H -0.0246 0.7706 0.0503 0.028 Uiso 1 1 calc R
C41 C 0.56521(12) 0.76598(13) 0.05378(12) 0.0172(3) Uani 1 1 d .
C42 C 0.52731(14) 0.74076(14) -0.02601(13) 0.0214(3) Uani 1 1 d .
H42 H 0.4647 0.6915 -0.0040 0.026 Uiso 1 1 calc R
C43 C 0.58045(15) 0.78719(15) -0.13732(14) 0.0255(3) Uani 1 1 d .
H43 H 0.5557 0.7678 -0.1909 0.031 Uiso 1 1 calc R
C44 C 0.66951(15) 0.86180(15) -0.16992(14) 0.0266(3) Uani 1 1 d .
H44 H 0.7052 0.8945 -0.2460 0.032 Uiso 1 1 calc R
C45 C 0.70636(16) 0.88853(16) -0.09162(15) 0.0297(4) Uani 1 1 d .
H45 H 0.7667 0.9405 -0.1142 0.036 Uiso 1 1 calc R
C46 C 0.65585(15) 0.83987(16) 0.01986(14) 0.0254(3) Uani 1 1 d .
H46 H 0.6832 0.8571 0.0732 0.030 Uiso 1 1 calc R
C51 C 0.54264(13) 0.78485(13) 0.26794(12) 0.0171(3) Uani 1 1 d .
C52 C 0.47406(14) 0.88027(14) 0.28897(14) 0.0216(3) Uani 1 1 d .
H52 H 0.4043 0.9039 0.2639 0.026 Uiso 1 1 calc R
C53 C 0.50677(16) 0.94156(15) 0.34662(15) 0.0275(3) Uani 1 1 d .
H53 H 0.4602 1.0075 0.3594 0.033 Uiso 1 1 calc R
C54 C 0.60737(17) 0.90603(16) 0.38517(15) 0.0286(4) Uani 1 1 d .
H54 H 0.6284 0.9461 0.4265 0.034 Uiso 1 1 calc R
C55 C 0.67703(16) 0.81240(15) 0.36353(15) 0.0274(4) Uani 1 1 d .
H55 H 0.7466 0.7892 0.3889 0.033 Uiso 1 1 calc R
C56 C 0.64574(14) 0.75159(14) 0.30452(14) 0.0222(3) Uani 1 1 d .
H56 H 0.6944 0.6877 0.2893 0.027 Uiso 1 1 calc R

loop_
_atom_site_aniso_label
_atom_site_aniso_U_11
_atom_site_aniso_U_22
_atom_site_aniso_U_33
_atom_site_aniso_U_23
_atom_site_aniso_U_13
_atom_site_aniso_U_12
Pd 0.01153(5) 0.01630(5) 0.01576(6) -0.00321(4) -0.00372(4) -0.00087(3)
P1 0.01221(15) 0.01563(16) 0.01478(17) -0.00415(13) -0.00344(12) -0.00109(12)
P2 0.01235(15) 0.01525(16) 0.01486(16) -0.00309(13) -0.00373(12) -0.00169(12)
N1 0.0128(5) 0.0148(5) 0.0150(5) -0.0043(4) -0.0034(4) -0.0018(4)
N2 0.0141(5) 0.0154(5) 0.0154(6) -0.0047(4) -0.0042(4) -0.0006(4)
C1 0.0136(6) 0.0136(6) 0.0149(6) -0.0024(5) -0.0030(5) -0.0019(4)
C2 0.0132(6) 0.0171(6) 0.0145(6) -0.0029(5) -0.0031(5) 0.0007(5)
C3 0.0137(6) 0.0179(6) 0.0170(6) -0.0056(5) -0.0045(5) -0.0016(5)
C4 0.0149(6) 0.0150(6) 0.0164(6) -0.0041(5) -0.0041(5) -0.0020(5)
C5 0.0157(6) 0.0163(6) 0.0152(6) -0.0040(5) -0.0043(5) -0.0010(5)
C6 0.0225(7) 0.0166(6) 0.0201(7) -0.0056(5) -0.0038(6) -0.0018(5)
C7 0.0288(8) 0.0210(7) 0.0241(8) -0.0101(6) -0.0003(6) 0.0011(6)
C8 0.0239(7) 0.0245(8) 0.0208(8) -0.0073(6) 0.0036(6) -0.0013(6)
C9 0.0193(6) 0.0183(7) 0.0175(7) -0.0046(5) -0.0021(5) -0.0012(5)
C10 0.0138(6) 0.0161(6) 0.0173(6) -0.0042(5) -0.0051(5) 0.0003(5)
C11 0.0163(6) 0.0172(6) 0.0176(7) -0.0065(5) -0.0053(5) 0.0000(5)
C12 0.0141(6) 0.0156(6) 0.0215(7) -0.0043(5) -0.0061(5) -0.0006(5)
C13 0.0140(6) 0.0153(6) 0.0178(7) -0.0017(5) -0.0033(5) -0.0006(5)
C14 0.0152(6) 0.0167(6) 0.0147(6) -0.0038(5) -0.0048(5) 0.0004(5)
C15 0.0154(6) 0.0154(6) 0.0189(7) -0.0042(5) -0.0044(5) -0.0013(5)
C16 0.0208(7) 0.0189(7) 0.0204(7) -0.0052(6) -0.0067(6) 0.0019(5)
C17 0.0271(8) 0.0203(7) 0.0275(8) -0.0050(6) -0.0102(7) 0.0056(6)
C18 0.0255(8) 0.0178(7) 0.0330(9) -0.0090(6) -0.0094(7) 0.0050(6)
C19 0.0212(7) 0.0201(7) 0.0246(8) -0.0106(6) -0.0062(6) -0.0004(5)
C20 0.0156(6) 0.0172(6) 0.0204(7) -0.0058(5) -0.0052(5) -0.0007(5)
C21 0.0187(6) 0.0172(6) 0.0187(7) -0.0050(5) -0.0060(5) -0.0021(5)
C22 0.0209(7) 0.0308(9) 0.0290(9) -0.0145(7) -0.0025(6) -0.0086(6)
C23 0.0324(9) 0.0389(10) 0.0362(10) -0.0150(8) -0.0041(8) -0.0181(8)
C24 0.0537(13) 0.0315(10) 0.0424(12) -0.0157(9) -0.0134(10) -0.0168(9)
C25 0.0455(11) 0.0248(9) 0.0431(11) -0.0192(8) -0.0145(9) 0.0020(8)
C26 0.0268(8) 0.0250(8) 0.0308(9) -0.0125(7) -0.0108(7) 0.0032(6)
C31 0.0172(6) 0.0174(6) 0.0147(6) -0.0063(5) -0.0034(5) -0.0009(5)
C32 0.0189(7) 0.0226(7) 0.0199(7) -0.0050(6) -0.0040(5) -0.0028(5)
C33 0.0288(8) 0.0224(7) 0.0188(7) -0.0049(6) -0.0020(6) -0.0067(6)
C34 0.0372(9) 0.0219(8) 0.0176(7) -0.0017(6) -0.0083(7) -0.0002(7)
C35 0.0310(9) 0.0283(9) 0.0278(9) -0.0022(7) -0.0153(7) 0.0007(7)
C36 0.0211(7) 0.0247(8) 0.0233(8) -0.0019(6) -0.0093(6) -0.0024(6)
C41 0.0156(6) 0.0176(6) 0.0161(6) -0.0031(5) -0.0030(5) -0.0006(5)
C42 0.0217(7) 0.0230(7) 0.0196(7) -0.0052(6) -0.0058(6) -0.0040(6)
C43 0.0302(8) 0.0277(8) 0.0187(7) -0.0078(6) -0.0056(6) -0.0016(6)
C44 0.0288(8) 0.0254(8) 0.0189(7) -0.0045(6) 0.0018(6) -0.0016(6)
C45 0.0288(8) 0.0311(9) 0.0254(9) -0.0061(7) 0.0021(7) -0.0128(7)
C46 0.0259(8) 0.0302(8) 0.0203(8) -0.0071(6) -0.0026(6) -0.0101(6)
C51 0.0176(6) 0.0166(6) 0.0160(6) -0.0024(5) -0.0044(5) -0.0035(5)
C52 0.0203(7) 0.0197(7) 0.0238(8) -0.0063(6) -0.0033(6) -0.0030(5)
C53 0.0312(9) 0.0246(8) 0.0286(9) -0.0122(7) -0.0032(7) -0.0057(7)
C54 0.0411(10) 0.0268(8) 0.0223(8) -0.0067(7) -0.0099(7) -0.0138(7)
C55 0.0306(9) 0.0266(8) 0.0269(9) -0.0015(7) -0.0154(7) -0.0086(7)
C56 0.0217(7) 0.0217(7) 0.0243(8) -0.0042(6) -0.0099(6) -0.0039(6)

loop_
_atom_type_symbol
_atom_type_description
_atom_type_scat_dispersion_real
_atom_type_scat_dispersion_imag
_atom_type_scat_source
C C 0.0033 0.0016 'International Tables Vol C Tables 4.2.6.8 and 6.1.1.4'
H H 0.0000 0.0000 'International Tables Vol C Tables 4.2.6.8 and 6.1.1.4'
N N 0.0061 0.0033 'International Tables Vol C Tables 4.2.6.8 and 6.1.1.4'
P P 0.1023 0.0942 'International Tables Vol C Tables 4.2.6.8 and 6.1.1.4'
Pd Pd -0.9988 1.0072 'International Tables Vol C Tables 4.2.6.8 and 6.1.1.4'

loop_
_exptl_crystal_face_index_h
_exptl_crystal_face_index_k
_exptl_crystal_face_index_l
_exptl_crystal_face_perp_dist
0.00 -1.00 -1.00 0.0400
0.00 1.00 1.00 0.0400
1.00 0.00 1.00 0.0700
-4.00 0.00 -1.00 0.0800
0.00 -1.00 1.00 0.0900
2.00 2.00 -7.00 0.0900

loop_
_geom_angle_atom_site_label_1
_geom_angle_atom_site_label_2
_geom_angle_atom_site_label_3
_geom_angle
P2 Pd P1 126.964(14)
C2 Pd P1 81.84(4)
C2 Pd P2 136.77(4)
C2 Pd C3 37.44(5)
C2 Pd C12 120.90(6)
C2 Pd C13 95.48(5)
C3 Pd P1 81.36(4)
C3 Pd P2 108.39(4)
C3 Pd C12 155.29(6)
C3 Pd C13 120.18(6)
C12 Pd P1 111.21(4)
C12 Pd P2 81.61(4)
C13 Pd P1 138.94(4)
C13 Pd P2 81.92(4)
C13 Pd C12 37.12(6)
N1 P1 Pd 97.64(4)
N1 P1 C21 100.77(6)
N1 P1 C31 99.61(6)
C21 P1 Pd 122.62(5)
C21 P1 C31 103.02(7)
C31 P1 Pd 126.60(5)
N2 P2 Pd 97.79(4)
N2 P2 C41 100.58(6)
N2 P2 C51 100.18(6)
C41 P2 Pd 127.91(5)
C51 P2 Pd 120.24(5)
C51 P2 C41 103.76(7)
C1 N1 P1 111.85(9)
C1 N1 C4 94.20(11)
C4 N1 P1 109.64(9)
C11 N2 P2 111.23(9)
C14 N2 P2 110.39(9)
C14 N2 C11 94.13(11)
N1 C1 H1 113.0(12)
N1 C1 C2 102.87(11)
N1 C1 C10 98.92(11)
C2 C1 H1 116.8(12)
C10 C1 H1 118.2(12)
C10 C1 C2 104.54(12)
Pd C2 H2 108.0(11)
C1 C2 Pd 114.83(10)
C1 C2 H2 120.4(11)
C3 C2 Pd 71.32(8)
C3 C2 C1 104.86(12)
C3 C2 H2 127.5(11)
Pd C3 H3 111.0(11)
C2 C3 Pd 71.24(8)
C2 C3 H3 125.7(11)
C2 C3 C4 104.95(12)
C4 C3 Pd 114.46(10)
C4 C3 H3 119.9(11)
N1 C4 C3 102.58(11)
N1 C4 H4 113.4(12)
N1 C4 C5 98.62(11)
C3 C4 H4 117.7(12)
C5 C4 C3 104.51(12)
C5 C4 H4 117.4(12)
C6 C5 C4 133.49(13)
C6 C5 C10 121.26(14)
C10 C5 C4 105.16(12)
C5 C6 H6 121.2
C5 C6 C7 117.68(14)
C7 C6 H6 121.2
C6 C7 H7 119.5
C8 C7 C6 120.96(15)
C8 C7 H7 119.5
C7 C8 H8 119.3
C7 C8 C9 121.38(15)
C9 C8 H8 119.3
C8 C9 H9 121.4
C10 C9 C8 117.23(14)
C10 C9 H9 121.4
C5 C10 C1 105.24(12)
C9 C10 C1 133.15(13)
C9 C10 C5 121.47(14)
N2 C11 H11 113.2(11)
N2 C11 C12 102.47(11)
N2 C11 C20 97.69(11)
C12 C11 H11 116.4(11)
C20 C11 H11 118.6(11)
C20 C11 C12 105.78(12)
Pd C12 H12 109.9(12)
C11 C12 Pd 114.47(10)
C11 C12 H12 123.4(12)
C13 C12 Pd 70.74(8)
C13 C12 C11 105.07(12)
C13 C12 H12 121.7(12)
Pd C13 H13 109.8(11)
C12 C13 Pd 72.13(8)
C12 C13 H13 126.9(11)
C12 C13 C14 105.10(12)
C14 C13 Pd 113.87(9)
C14 C13 H13 119.7(11)
N2 C14 C13 102.87(11)
N2 C14 H14 111.2(11)
N2 C14 C15 98.10(11)
C13 C14 H14 118.0(11)
C15 C14 C13 105.52(12)
C15 C14 H14 118.4(12)
C16 C15 C14 133.15(14)
C16 C15 C20 121.66(14)
C20 C15 C14 105.19(12)
C15 C16 H16 121.2
C15 C16 C17 117.54(15)
C17 C16 H16 121.2
C16 C17 H17 119.4
C18 C17 C16 121.21(15)
C18 C17 H17 119.4
C17 C18 H18 119.5
C17 C18 C19 120.96(15)
C19 C18 H18 119.5
C18 C19 H19 121.0
C20 C19 C18 117.97(15)
C20 C19 H19 121.0
C15 C20 C11 105.33(12)
C19 C20 C11 134.01(15)
C19 C20 C15 120.66(14)
C22 C21 P1 123.65(12)
C22 C21 C26 119.18(15)
C26 C21 P1 117.17(12)
C21 C22 H22 119.9
C23 C22 C21 120.23(17)
C23 C22 H22 119.9
C22 C23 H23 119.9
C24 C23 C22 120.16(18)
C24 C23 H23 119.9
C23 C24 H24 119.8
C23 C24 C25 120.49(17)
C25 C24 H24 119.8
C24 C25 H25 120.1
C24 C25 C26 119.87(18)
C26 C25 H25 120.1
C21 C26 H26 120.0
C25 C26 C21 120.06(17)
C25 C26 H26 120.0
C32 C31 P1 118.68(11)
C32 C31 C36 119.08(14)
C36 C31 P1 122.23(12)
C31 C32 H32 119.8
C31 C32 C33 120.50(15)
C33 C32 H32 119.8
C32 C33 H33 119.9
C34 C33 C32 120.13(15)
C34 C33 H33 119.9
C33 C34 H34 120.1
C33 C34 C35 119.78(15)
C35 C34 H34 120.1
C34 C35 H35 119.7
C34 C35 C36 120.60(16)
C36 C35 H35 119.7
C31 C36 H36 120.1
C35 C36 C31 119.90(15)
C35 C36 H36 120.1
C42 C41 P2 118.60(11)
C46 C41 P2 122.47(12)
C46 C41 C42 118.89(14)
C41 C42 H42 119.7
C43 C42 C41 120.56(15)
C43 C42 H42 119.7
C42 C43 H43 120.1
C44 C43 C42 119.88(16)
C44 C43 H43 120.1
C43 C44 H44 120.0
C45 C44 C43 119.90(16)
C45 C44 H44 120.0
C44 C45 H45 119.8
C44 C45 C46 120.47(16)
C46 C45 H45 119.8
C41 C46 H46 119.9
C45 C46 C41 120.26(16)
C45 C46 H46 119.9
C52 C51 P2 117.64(12)
C52 C51 C56 119.07(15)
C56 C51 P2 123.24(12)
C51 C52 H52 119.7
C51 C52 C53 120.62(16)
C53 C52 H52 119.7
C52 C53 H53 120.1
C54 C53 C52 119.89(17)
C54 C53 H53 120.1
C53 C54 H54 120.0
C55 C54 C53 120.02(16)
C55 C54 H54 120.0
C54 C55 H55 119.8
C54 C55 C56 120.41(16)
C56 C55 H55 119.8
C51 C56 H56 120.0
C55 C56 C51 119.95(16)
C55 C56 H56 120.0

loop_
_geom_bond_atom_site_label_1
_geom_bond_atom_site_label_2
_geom_bond_distance
Pd P1 2.3440(4)
Pd P2 2.3341(4)
Pd C2 2.1901(14)
Pd C3 2.1912(15)
Pd C12 2.2095(15)
Pd C13 2.1916(14)
P1 N1 1.7470(13)
P1 C21 1.8193(15)
P1 C31 1.8283(15)
P2 N2 1.7454(13)
P2 C41 1.8285(15)
P2 C51 1.8210(16)
N1 C1 1.5019(18)
N1 C4 1.5056(18)
N2 C11 1.5073(19)
N2 C14 1.5067(19)
C1 H1 0.891(19)
C1 C2 1.546(2)
C1 C10 1.520(2)
C2 H2 0.955(19)
C2 C3 1.406(2)
C3 H3 0.971(19)
C3 C4 1.553(2)
C4 H4 0.949(19)
C4 C5 1.521(2)
C5 C6 1.375(2)
C5 C10 1.406(2)
C6 H6 0.9500
C6 C7 1.406(2)
C7 H7 0.9500
C7 C8 1.385(2)
C8 H8 0.9500
C8 C9 1.404(2)
C9 H9 0.9500
C9 C10 1.381(2)
C11 H11 0.968(19)
C11 C12 1.551(2)
C11 C20 1.523(2)
C12 H12 0.940(19)
C12 C13 1.401(2)
C13 H13 0.97(2)
C13 C14 1.544(2)
C14 H14 0.954(19)
C14 C15 1.519(2)
C15 C16 1.375(2)
C15 C20 1.406(2)
C16 H16 0.9500
C16 C17 1.407(2)
C17 H17 0.9500
C17 C18 1.380(3)
C18 H18 0.9500
C18 C19 1.406(2)
C19 H19 0.9500
C19 C20 1.382(2)
C21 C22 1.391(2)
C21 C26 1.397(2)
C22 H22 0.9500
C22 C23 1.389(2)
C23 H23 0.9500
C23 C24 1.375(3)
C24 H24 0.9500
C24 C25 1.380(3)
C25 H25 0.9500
C25 C26 1.393(3)
C26 H26 0.9500
C31 C32 1.391(2)
C31 C36 1.397(2)
C32 H32 0.9500
C32 C33 1.396(2)
C33 H33 0.9500
C33 C34 1.375(3)
C34 H34 0.9500
C34 C35 1.388(3)
C35 H35 0.9500
C35 C36 1.389(2)
C36 H36 0.9500
C41 C42 1.398(2)
C41 C46 1.393(2)
C42 H42 0.9500
C42 C43 1.391(2)
C43 H43 0.9500
C43 C44 1.386(2)
C44 H44 0.9500
C44 C45 1.382(3)
C45 H45 0.9500
C45 C46 1.389(2)
C46 H46 0.9500
C51 C52 1.391(2)
C51 C56 1.400(2)
C52 H52 0.9500
C52 C53 1.396(2)
C53 H53 0.9500
C53 C54 1.387(3)
C54 H54 0.9500
C54 C55 1.381(3)
C55 H55 0.9500
C55 C56 1.398(2)
C56 H56 0.9500
